data_7007423
loop_
_publ_author_name
'Frech, C. M.'
'Blacque, O.'
'Schmalle, H. W.'
'Berke, H.'

_publ_section_title
;
 Ligand controlled dioxygen oxidation of rhenium nitrosyl complexes.
;
_journal_issue 38
_journal_name_full 'Dalton transactions (Cambridge, England : 2003)'
_journal_page_first 4590
_journal_page_last 4598
_journal_paper_doi 10.1039/b604858g
_journal_year 2006
_chemical_formula_sum 'C57 H60 B F24 N2 O3.4 P2 Re'
_chemical_formula_weight 1542.42
_chemical_name_common
;
Nitrosyl-nitrito(nitrato40%)-trans-bis(triisopropylphosphine)-
benzylidene-rhenium(-I) tetrakis(2,4-trifluoromethylphenyl)borate
;
_chemical_name_systematic
;
Nitrosyl-nitrito(nitrato40%)-trans-bis(triisopropylphosphine)-
benzylidene-rhenium(-I) tetrakis(2,4-trifluoromethylphenyl)borate
;
_space_group_IT_number 2
_symmetry_cell_setting triclinic
_symmetry_space_group_name_Hall '-P 1'
_symmetry_space_group_name_H-M 'P -1'
_atom_sites_solution_hydrogens geom
_atom_sites_solution_primary direct
_atom_sites_solution_secondary difmap
_audit_creation_method SHELXL-97
_cell_angle_alpha 90.331(10)
_cell_angle_beta 102.566(10)
_cell_angle_gamma 95.663(10)
_cell_formula_units_Z 2
_cell_length_a 10.0867(8)
_cell_length_b 17.2051(15)
_cell_length_c 18.8175(16)
_cell_measurement_reflns_used 8000
_cell_measurement_temperature 123(2)
_cell_measurement_theta_max 30.2
_cell_measurement_theta_min 2.7
_cell_volume 3170.6(5)
_computing_cell_refinement 'Stoe IPDS software'
_computing_data_collection 'Stoe IPDS software'
_computing_data_reduction 'XRED (Stoe & Cie, 1999)'
_computing_molecular_graphics 'PLATON, PLUTON (Spek, 1990, 1991)'
_computing_publication_material 'SHELXL-97 (Sheldrick, 1997)'
_computing_structure_refinement 'SHELXL-97 (Sheldrick, 1997)'
_computing_structure_solution 'SHELXS-97 (Sheldrick, 1990)'
_diffrn_ambient_temperature 123(2)
_diffrn_measured_fraction_theta_full 0.904
_diffrn_measured_fraction_theta_max 0.904
_diffrn_measurement_device_type 'Stoe IPDS diffractometer'
_diffrn_measurement_method '\f rotation scan'
_diffrn_radiation_monochromator graphite
_diffrn_radiation_source 'fine-focus sealed tube'
_diffrn_radiation_type MoK\a
_diffrn_radiation_wavelength 0.71073
_diffrn_reflns_av_R_equivalents 0.0704
_diffrn_reflns_av_sigmaI/netI 0.0758
_diffrn_reflns_limit_h_max 13
_diffrn_reflns_limit_h_min -14
_diffrn_reflns_limit_k_max 24
_diffrn_reflns_limit_k_min -24
_diffrn_reflns_limit_l_max 26
_diffrn_reflns_limit_l_min 0
_diffrn_reflns_number 40977
_diffrn_reflns_theta_full 30.21
_diffrn_reflns_theta_max 30.21
_diffrn_reflns_theta_min 2.69
_diffrn_standards_decay_% 0
_diffrn_standards_interval_count ' image'
_diffrn_standards_interval_time 4.0
_diffrn_standards_number '50 to 200'
_exptl_absorpt_coefficient_mu 2.082
_exptl_absorpt_correction_T_max 0.6931
_exptl_absorpt_correction_T_min 0.5211
_exptl_absorpt_correction_type numerical
_exptl_absorpt_process_details 'Coppens et al. 1965'
_exptl_crystal_colour 'yellow honeycolor'
_exptl_crystal_density_diffrn 1.616
_exptl_crystal_density_method 'not measured'
_exptl_crystal_description plate
_exptl_crystal_F_000 1538
_exptl_crystal_size_max 0.36
_exptl_crystal_size_mid 0.29
_exptl_crystal_size_min 0.19
_refine_diff_density_max 4.546
_refine_diff_density_min -1.527
_refine_diff_density_rms 0.156
_refine_ls_extinction_method none
_refine_ls_goodness_of_fit_ref 1.030
_refine_ls_hydrogen_treatment constr
_refine_ls_matrix_type full
_refine_ls_number_parameters 848
_refine_ls_number_reflns 17041
_refine_ls_number_restraints 0
_refine_ls_restrained_S_all 1.030
_refine_ls_R_factor_all 0.0766
_refine_ls_R_factor_gt 0.0513
_refine_ls_shift/su_max 0.003
_refine_ls_shift/su_mean 0.000
_refine_ls_structure_factor_coef Fsqd
_refine_ls_weighting_details 'w=1/[\s^2^(Fo^2^)+(0.0650P)^2^] where P=(Fo^2^+2Fc^2^)/3'
_refine_ls_weighting_scheme calc
_refine_ls_wR_factor_gt 0.1144
_refine_ls_wR_factor_ref 0.1237
_reflns_number_gt 12333
_reflns_number_total 17041
_reflns_threshold_expression >2sigma(I)
_cod_data_source_file b604858g.txt
_cod_data_source_block 3b/4b
_cod_original_formula_sum 'C57 H60 B F24 N2 O3.40 P2 Re'
_cod_database_code 7007423

loop_
_symmetry_equiv_pos_as_xyz
'x, y, z'
'-x, -y, -z'

loop_
_atom_site_label
_atom_site_type_symbol
_atom_site_fract_x
_atom_site_fract_y
_atom_site_fract_z
_atom_site_U_iso_or_equiv
_atom_site_adp_type
_atom_site_occupancy
_atom_site_calc_flag
_atom_site_refinement_flags
_atom_site_disorder_assembly
_atom_site_disorder_group
Re1 Re 0.54826(2) 0.797131(12) 0.681666(10) 0.02509(6) Uani 1 d . . .
P1 P 0.37260(15) 0.77066(8) 0.56470(6) 0.0316(3) Uani 1 d . . .
P2 P 0.73986(14) 0.84727(7) 0.78782(6) 0.0281(3) Uani 1 d . . .
N1 N 0.4236(5) 0.8387(2) 0.7180(2) 0.0318(10) Uani 1 d . . .
O1 O 0.3390(4) 0.8702(2) 0.73779(19) 0.0362(8) Uani 1 d . . .
N2 N 0.7236(6) 0.8326(3) 0.5954(3) 0.0501(13) Uani 1 d . . .
O2 O 0.6976(4) 0.7651(2) 0.6226(2) 0.0408(9) Uani 1 d . . .
O3 O 0.6551(5) 0.8844(2) 0.6181(2) 0.0450(10) Uani 1 d . . .
O4 O 0.7862(12) 0.8468(7) 0.5517(6) 0.055(3) Uani 0.40 d P . .
C1 C 0.5240(6) 0.6941(3) 0.7180(2) 0.0300(10) Uani 1 d . . .
H1 H 0.5850 0.6627 0.7022 0.036 Uiso 1 calc R . .
C2 C 0.4458(6) 0.6477(3) 0.7608(2) 0.0299(11) Uani 1 d . . .
C3 C 0.3536(6) 0.6781(3) 0.7978(3) 0.0400(13) Uani 1 d . . .
H3 H 0.3457 0.7326 0.7976 0.048 Uiso 1 calc R . .
C4 C 0.2745(7) 0.6296(4) 0.8342(3) 0.0497(15) Uani 1 d . . .
H4 H 0.2148 0.6510 0.8599 0.060 Uiso 1 calc R . .
C5 C 0.2829(7) 0.5487(4) 0.8329(3) 0.0510(17) Uani 1 d . . .
H5 H 0.2262 0.5154 0.8566 0.061 Uiso 1 calc R . .
C6 C 0.3719(7) 0.5168(3) 0.7979(3) 0.0464(15) Uani 1 d . . .
H6 H 0.3778 0.4620 0.7978 0.056 Uiso 1 calc R . .
C7 C 0.4519(6) 0.5651(3) 0.7632(3) 0.0371(12) Uani 1 d . . .
H7 H 0.5141 0.5429 0.7397 0.045 Uiso 1 calc R . .
C8 C 0.2053(7) 0.7345(4) 0.5880(3) 0.0444(14) Uani 1 d . . .
H8 H 0.2076 0.7591 0.6366 0.053 Uiso 1 calc R . .
C9 C 0.1936(8) 0.6466(4) 0.5994(3) 0.0515(16) Uani 1 d . . .
H9A H 0.1224 0.6326 0.6265 0.077 Uiso 1 calc R . .
H9B H 0.2811 0.6318 0.6271 0.077 Uiso 1 calc R . .
H9C H 0.1700 0.6188 0.5520 0.077 Uiso 1 calc R . .
C10 C 0.0774(8) 0.7577(5) 0.5381(4) 0.068(2) Uani 1 d . . .
H10A H 0.0716 0.7372 0.4887 0.101 Uiso 1 calc R . .
H10B H 0.0805 0.8148 0.5375 0.101 Uiso 1 calc R . .
H10C H -0.0028 0.7361 0.5556 0.101 Uiso 1 calc R . .
C11 C 0.4178(8) 0.7051(4) 0.4978(3) 0.0490(16) Uani 1 d . . .
H11 H 0.4945 0.7347 0.4804 0.059 Uiso 1 calc R . .
C12 C 0.4714(8) 0.6295(4) 0.5271(3) 0.0512(16) Uani 1 d . . .
H12A H 0.3976 0.5957 0.5410 0.077 Uiso 1 calc R . .
H12B H 0.5461 0.6412 0.5699 0.077 Uiso 1 calc R . .
H12C H 0.5051 0.6029 0.4895 0.077 Uiso 1 calc R . .
C13 C 0.2987(9) 0.6900(4) 0.4292(3) 0.066(2) Uani 1 d . . .
H13A H 0.3316 0.6645 0.3906 0.100 Uiso 1 calc R . .
H13B H 0.2660 0.7399 0.4122 0.100 Uiso 1 calc R . .
H13C H 0.2238 0.6561 0.4419 0.100 Uiso 1 calc R . .
C14 C 0.3346(7) 0.8615(3) 0.5140(3) 0.0443(14) Uani 1 d . . .
H14 H 0.2442 0.8492 0.4795 0.053 Uiso 1 calc R . .
C15 C 0.4365(8) 0.8908(4) 0.4680(3) 0.0575(18) Uani 1 d . . .
H15A H 0.4124 0.9409 0.4470 0.086 Uiso 1 calc R . .
H15B H 0.4334 0.8525 0.4288 0.086 Uiso 1 calc R . .
H15C H 0.5288 0.8978 0.4989 0.086 Uiso 1 calc R . .
C16 C 0.3172(8) 0.9275(4) 0.5660(3) 0.0524(16) Uani 1 d . . .
H16A H 0.4048 0.9431 0.5996 0.079 Uiso 1 calc R . .
H16B H 0.2493 0.9089 0.5938 0.079 Uiso 1 calc R . .
H16C H 0.2866 0.9725 0.5376 0.079 Uiso 1 calc R . .
C17 C 0.6933(6) 0.8156(3) 0.8744(2) 0.0356(12) Uani 1 d . . .
H17 H 0.6481 0.7611 0.8640 0.043 Uiso 1 calc R . .
C18 C 0.5847(7) 0.8627(4) 0.8944(3) 0.0515(17) Uani 1 d . . .
H18A H 0.5451 0.8355 0.9317 0.077 Uiso 1 calc R . .
H18B H 0.5126 0.8682 0.8510 0.077 Uiso 1 calc R . .
H18C H 0.6268 0.9146 0.9133 0.077 Uiso 1 calc R . .
C19 C 0.8089(7) 0.8099(4) 0.9403(3) 0.0500(16) Uani 1 d . . .
H19A H 0.8558 0.8621 0.9545 0.075 Uiso 1 calc R . .
H19B H 0.8737 0.7759 0.9281 0.075 Uiso 1 calc R . .
H19C H 0.7718 0.7880 0.9807 0.075 Uiso 1 calc R . .
C20 C 0.7807(7) 0.9533(3) 0.7849(3) 0.0480(15) Uani 1 d . . .
H20 H 0.8307 0.9603 0.7445 0.058 Uiso 1 calc R . .
C21 C 0.8827(8) 0.9882(4) 0.8522(4) 0.0569(18) Uani 1 d . . .
H21A H 0.9081 1.0435 0.8447 0.085 Uiso 1 calc R . .
H21B H 0.9645 0.9602 0.8606 0.085 Uiso 1 calc R . .
H21C H 0.8411 0.9834 0.8947 0.085 Uiso 1 calc R . .
C22 C 0.6617(9) 0.9991(4) 0.7628(4) 0.067(2) Uani 1 d . . .
H22A H 0.6052 0.9938 0.7991 0.101 Uiso 1 calc R . .
H22B H 0.6073 0.9794 0.7153 0.101 Uiso 1 calc R . .
H22C H 0.6940 1.0543 0.7594 0.101 Uiso 1 calc R . .
C23 C 0.9074(6) 0.8079(4) 0.7926(3) 0.0495(15) Uani 1 d . . .
H23 H 0.9650 0.8228 0.8420 0.059 Uiso 1 calc R . .
C24 C 0.8851(8) 0.7175(4) 0.7884(4) 0.066(2) Uani 1 d . . .
H24A H 0.8351 0.7001 0.7394 0.099 Uiso 1 calc R . .
H24B H 0.8324 0.6989 0.8241 0.099 Uiso 1 calc R . .
H24C H 0.9738 0.6964 0.7991 0.099 Uiso 1 calc R . .
C25 C 0.9869(8) 0.8401(6) 0.7378(4) 0.075(2) Uani 1 d . . .
H25A H 1.0831 0.8313 0.7544 0.112 Uiso 1 calc R . .
H25B H 0.9791 0.8962 0.7332 0.112 Uiso 1 calc R . .
H25C H 0.9498 0.8134 0.6905 0.112 Uiso 1 calc R . .
B1 B 1.0452(5) 1.2800(3) 0.8133(2) 0.0205(10) Uani 1 d . . .
C26 C 1.1511(5) 1.3230(2) 0.8849(2) 0.0211(9) Uani 1 d . . .
C27 C 1.2931(5) 1.3268(2) 0.8914(2) 0.0212(9) Uani 1 d . . .
H27 H 1.3267 1.3037 0.8538 0.025 Uiso 1 calc R . .
C28 C 1.3868(5) 1.3631(2) 0.9508(2) 0.0231(9) Uani 1 d . . .
C281 C 1.5363(6) 1.3619(3) 0.9562(3) 0.0304(11) Uani 1 d . . .
F281 F 1.5820(3) 1.29692(18) 0.98704(17) 0.0417(8) Uani 1 d . . .
F282 F 1.5692(3) 1.3645(2) 0.89038(17) 0.0421(7) Uani 1 d . . .
F283 F 1.6108(3) 1.42224(19) 0.99634(19) 0.0466(8) Uani 1 d . . .
C29 C 1.3426(5) 1.3990(3) 1.0063(2) 0.0245(9) Uani 1 d . . .
H29 H 1.4059 1.4239 1.0468 0.029 Uiso 1 calc R . .
C30 C 1.2027(5) 1.3975(3) 1.0009(2) 0.0272(10) Uani 1 d . . .
C301 C 1.1526(6) 1.4379(4) 1.0602(3) 0.0415(13) Uani 1 d . . .
F301 F 1.0342(4) 1.4026(2) 1.07058(16) 0.0469(8) Uani 1 d . . .
F302 F 1.1348(4) 1.5133(2) 1.0468(2) 0.0573(10) Uani 1 d . . .
F303 F 1.2435(4) 1.4387(3) 1.12396(17) 0.0681(12) Uani 1 d . . .
C31 C 1.1086(5) 1.3621(3) 0.9410(2) 0.0232(9) Uani 1 d . . .
H31 H 1.0138 1.3644 0.9379 0.028 Uiso 1 calc R . .
C32 C 0.8960(5) 1.2521(2) 0.8309(2) 0.0193(8) Uani 1 d . . .
C33 C 0.8873(5) 1.2174(3) 0.8977(2) 0.0222(9) Uani 1 d . . .
H33 H 0.9687 1.2146 0.9338 0.027 Uiso 1 calc R . .
C34 C 0.7636(5) 1.1872(3) 0.9123(2) 0.0245(10) Uani 1 d . . .
C341 C 0.7656(6) 1.1525(3) 0.9862(3) 0.0331(12) Uani 1 d . . .
F341 F 0.8509(4) 1.0962(2) 0.99944(18) 0.0568(11) Uani 1 d . . .
F342 F 0.8131(4) 1.2046(2) 1.04072(15) 0.0459(8) Uani 1 d . . .
F343 F 0.6427(4) 1.1231(2) 0.99319(17) 0.0546(10) Uani 1 d . . .
C35 C 0.6431(5) 1.1900(3) 0.8623(2) 0.0251(10) Uani 1 d . . .
H35 H 0.5585 1.1702 0.8730 0.030 Uiso 1 calc R . .
C36 C 0.6484(5) 1.2231(3) 0.7949(2) 0.0241(9) Uani 1 d . . .
C361 C 0.5204(6) 1.2262(4) 0.7389(3) 0.0426(14) Uani 1 d . . .
F361 F 0.4095(4) 1.2175(3) 0.76206(19) 0.0690(13) Uani 1 d . . .
F362 F 0.5190(7) 1.1988(8) 0.6783(3) 0.108(5) Uani 0.689(5) d P A 1
F363 F 0.5065(7) 1.3067(4) 0.7210(4) 0.084(3) Uani 0.689(5) d P A 1
F365 F 0.4788(16) 1.1457(17) 0.7041(8) 0.108(5) Uani 0.311(5) d P A 2
F366 F 0.5286(18) 1.2618(12) 0.6805(12) 0.084(3) Uani 0.311(5) d P A 2
C37 C 0.7720(5) 1.2531(2) 0.7800(2) 0.0196(9) Uani 1 d . . .
H37 H 0.7726 1.2750 0.7338 0.024 Uiso 1 calc R . .
C38 C 1.0367(5) 1.3435(3) 0.7477(2) 0.0205(9) Uani 1 d . . .
C39 C 0.9499(5) 1.4030(2) 0.7411(2) 0.0214(9) Uani 1 d . . .
H39 H 0.8938 1.4066 0.7753 0.026 Uiso 1 calc R . .
C40 C 0.9435(5) 1.4571(2) 0.6856(2) 0.0255(10) Uani 1 d . . .
C401 C 0.8440(7) 1.5169(3) 0.6787(3) 0.0406(14) Uani 1 d . . .
F401 F 0.8814(9) 1.5858(3) 0.6495(4) 0.066(2) Uani 0.689(5) d P A 1
F402 F 0.7242(8) 1.4932(4) 0.6263(5) 0.098(3) Uani 0.689(5) d P A 1
F403 F 0.7898(9) 1.5300(4) 0.7341(4) 0.069(3) Uani 0.689(5) d P A 1
F404 F 0.838(2) 1.5553(7) 0.6304(11) 0.066(2) Uani 0.311(5) d P A 2
F405 F 0.736(2) 1.4909(10) 0.6862(13) 0.098(3) Uani 0.311(5) d P A 2
F406 F 0.8702(19) 1.5548(11) 0.7437(10) 0.069(3) Uani 0.311(5) d P A 2
C41 C 1.0262(6) 1.4554(3) 0.6358(2) 0.0291(11) Uani 1 d . . .
H41 H 1.0208 1.4919 0.5978 0.035 Uiso 1 calc R . .
C42 C 1.1167(5) 1.3992(3) 0.6428(2) 0.0277(10) Uani 1 d . . .
C421 C 1.2119(6) 1.3979(3) 0.5911(3) 0.0382(13) Uani 1 d . . .
F421 F 1.2392(5) 1.3263(2) 0.5762(2) 0.0621(11) Uani 1 d . . .
F422 F 1.1647(5) 1.4292(3) 0.5282(2) 0.0838(16) Uani 1 d . . .
F423 F 1.3328(5) 1.4361(3) 0.6185(2) 0.0837(15) Uani 1 d . . .
C43 C 1.1217(5) 1.3441(3) 0.6976(2) 0.0260(10) Uani 1 d . . .
H43 H 1.1846 1.3059 0.7009 0.031 Uiso 1 calc R . .
C44 C 1.0958(5) 1.1974(2) 0.7898(2) 0.0194(8) Uani 1 d . . .
C45 C 1.1760(5) 1.1513(2) 0.8395(2) 0.0204(9) Uani 1 d . . .
H45 H 1.2088 1.1701 0.8883 0.025 Uiso 1 calc R . .
C46 C 1.2094(5) 1.0788(2) 0.8196(2) 0.0216(9) Uani 1 d . . .
C461 C 1.2944(6) 1.0302(3) 0.8742(3) 0.0351(12) Uani 1 d . . .
F461 F 1.2521(4) 0.95440(15) 0.86675(15) 0.0381(7) Uani 1 d . . .
F462 F 1.4244(4) 1.0331(3) 0.8658(3) 0.0809(15) Uani 1 d . . .
F463 F 1.2997(6) 1.0511(2) 0.94193(17) 0.0856(18) Uani 1 d . . .
C47 C 1.1663(5) 1.0491(3) 0.7489(2) 0.0290(10) Uani 1 d . . .
H47 H 1.1934 1.0010 0.7349 0.035 Uiso 1 calc R . .
C48 C 1.0823(6) 1.0920(3) 0.6994(2) 0.0349(12) Uani 1 d . . .
C481 C 1.0234(9) 1.0592(4) 0.6226(3) 0.063(2) Uani 1 d . . .
F481 F 1.0465(6) 0.9877(3) 0.6125(2) 0.0941(19) Uani 1 d . . .
F482 F 0.8856(6) 1.0571(4) 0.6060(3) 0.119(3) Uani 1 d . . .
F483 F 1.0605(9) 1.1028(3) 0.5742(2) 0.131(3) Uani 1 d . . .
C49 C 1.0475(5) 1.1642(3) 0.7198(2) 0.0289(11) Uani 1 d . . .
H49 H 0.9887 1.1919 0.6847 0.035 Uiso 1 calc R . .

loop_
_atom_site_aniso_label
_atom_site_aniso_U_11
_atom_site_aniso_U_22
_atom_site_aniso_U_33
_atom_site_aniso_U_23
_atom_site_aniso_U_13
_atom_site_aniso_U_12
Re1 0.02731(11) 0.02611(9) 0.02306(8) -0.00089(6) 0.00815(6) 0.00283(7)
P1 0.0339(8) 0.0348(7) 0.0228(5) 0.0004(5) 0.0028(5) -0.0046(6)
P2 0.0275(8) 0.0308(6) 0.0263(6) 0.0003(5) 0.0057(5) 0.0042(6)
N1 0.041(3) 0.031(2) 0.0247(19) 0.0011(16) 0.0075(18) 0.008(2)
O1 0.031(2) 0.044(2) 0.0374(18) -0.0008(15) 0.0113(16) 0.0156(18)
N2 0.047(4) 0.059(3) 0.046(3) -0.008(2) 0.018(2) -0.005(3)
O2 0.034(2) 0.046(2) 0.044(2) -0.0102(17) 0.0176(18) -0.0025(19)
O3 0.045(3) 0.051(2) 0.039(2) 0.0053(17) 0.0133(18) -0.007(2)
O4 0.045(7) 0.084(8) 0.044(6) -0.006(5) 0.030(5) -0.004(6)
C1 0.032(3) 0.029(2) 0.027(2) -0.0044(18) 0.0033(19) -0.001(2)
C2 0.032(3) 0.029(2) 0.024(2) 0.0018(17) -0.0035(19) 0.003(2)
C3 0.045(4) 0.044(3) 0.033(3) 0.008(2) 0.011(2) 0.009(3)
C4 0.046(4) 0.067(4) 0.037(3) 0.013(3) 0.010(3) 0.007(3)
C5 0.052(4) 0.054(4) 0.036(3) 0.020(3) -0.005(3) -0.015(3)
C6 0.061(5) 0.036(3) 0.035(3) 0.007(2) -0.001(3) -0.007(3)
C7 0.046(4) 0.031(3) 0.030(2) 0.0024(19) -0.003(2) 0.003(2)
C8 0.038(4) 0.047(3) 0.043(3) 0.004(2) 0.001(3) -0.002(3)
C9 0.059(5) 0.043(3) 0.045(3) 0.007(3) 0.004(3) -0.014(3)
C10 0.046(5) 0.073(5) 0.073(5) 0.017(4) -0.006(4) -0.001(4)
C11 0.065(5) 0.050(3) 0.029(3) -0.014(2) 0.010(3) -0.009(3)
C12 0.064(5) 0.046(3) 0.044(3) -0.020(3) 0.016(3) -0.003(3)
C13 0.096(7) 0.063(4) 0.031(3) -0.009(3) 0.002(3) -0.008(4)
C14 0.048(4) 0.044(3) 0.033(3) 0.010(2) -0.004(2) -0.004(3)
C15 0.082(6) 0.045(3) 0.043(3) 0.008(3) 0.016(3) -0.013(3)
C16 0.062(5) 0.042(3) 0.052(3) 0.010(3) 0.006(3) 0.015(3)
C17 0.037(3) 0.045(3) 0.022(2) 0.001(2) 0.001(2) 0.003(3)
C18 0.047(4) 0.088(5) 0.021(2) -0.003(3) 0.007(2) 0.017(4)
C19 0.058(4) 0.057(4) 0.030(3) 0.004(2) -0.004(3) 0.014(3)
C20 0.056(5) 0.030(3) 0.054(3) -0.002(2) 0.009(3) -0.008(3)
C21 0.065(5) 0.042(3) 0.061(4) -0.017(3) 0.018(3) -0.015(3)
C22 0.091(6) 0.028(3) 0.077(5) -0.001(3) 0.009(4) 0.004(4)
C23 0.030(4) 0.069(4) 0.047(3) -0.010(3) 0.001(3) 0.010(3)
C24 0.052(5) 0.066(4) 0.075(5) -0.012(4) -0.008(4) 0.034(4)
C25 0.028(4) 0.116(7) 0.079(5) -0.036(5) 0.019(3) -0.011(4)
B1 0.024(3) 0.027(2) 0.0117(18) 0.0025(16) 0.0046(17) 0.008(2)
C26 0.025(3) 0.022(2) 0.0169(17) 0.0039(15) 0.0044(16) 0.0070(19)
C27 0.027(3) 0.0202(19) 0.0179(18) 0.0014(15) 0.0060(16) 0.0059(18)
C28 0.028(3) 0.0169(19) 0.0235(19) 0.0016(15) 0.0023(17) 0.0046(19)
C281 0.029(3) 0.025(2) 0.036(2) -0.0065(18) 0.004(2) 0.001(2)
F281 0.0316(19) 0.0407(17) 0.0517(18) 0.0014(14) 0.0010(14) 0.0166(15)
F282 0.0234(18) 0.059(2) 0.0448(17) -0.0020(15) 0.0115(13) 0.0004(16)
F283 0.027(2) 0.0428(18) 0.064(2) -0.0239(15) 0.0019(15) -0.0062(15)
C29 0.028(3) 0.023(2) 0.0206(19) 0.0001(16) 0.0015(17) 0.0030(19)
C30 0.033(3) 0.029(2) 0.0203(19) -0.0039(16) 0.0050(18) 0.009(2)
C301 0.037(4) 0.058(3) 0.030(2) -0.015(2) 0.006(2) 0.007(3)
F301 0.051(2) 0.062(2) 0.0331(15) -0.0114(14) 0.0226(15) 0.0035(18)
F302 0.048(2) 0.0428(19) 0.085(3) -0.0297(18) 0.0241(19) 0.0061(17)
F303 0.052(3) 0.123(4) 0.0280(16) -0.0289(19) 0.0020(15) 0.018(2)
C31 0.023(3) 0.029(2) 0.0191(18) 0.0019(16) 0.0058(17) 0.009(2)
C32 0.023(2) 0.0190(18) 0.0172(17) 0.0025(14) 0.0069(16) 0.0034(18)
C33 0.021(2) 0.029(2) 0.0191(18) 0.0067(16) 0.0077(17) 0.0090(19)
C34 0.034(3) 0.026(2) 0.0196(18) 0.0098(16) 0.0162(18) 0.011(2)
C341 0.036(3) 0.044(3) 0.028(2) 0.019(2) 0.019(2) 0.018(2)
F341 0.074(3) 0.067(2) 0.0494(19) 0.0405(17) 0.0380(19) 0.044(2)
F342 0.050(2) 0.069(2) 0.0209(13) 0.0124(14) 0.0088(13) 0.0140(18)
F343 0.041(2) 0.089(3) 0.0370(17) 0.0331(17) 0.0174(15) 0.000(2)
C35 0.025(3) 0.029(2) 0.026(2) 0.0070(17) 0.0155(19) 0.002(2)
C36 0.023(3) 0.029(2) 0.0227(19) 0.0033(17) 0.0093(18) 0.006(2)
C361 0.023(3) 0.077(4) 0.029(2) 0.017(3) 0.009(2) 0.004(3)
F361 0.022(2) 0.142(4) 0.0448(19) 0.005(2) 0.0099(15) 0.011(2)
F362 0.027(4) 0.268(15) 0.027(3) -0.051(5) -0.005(2) 0.031(6)
F363 0.055(4) 0.071(5) 0.102(6) 0.041(4) -0.034(4) 0.002(4)
F365 0.027(4) 0.268(15) 0.027(3) -0.051(5) -0.005(2) 0.031(6)
F366 0.055(4) 0.071(5) 0.102(6) 0.041(4) -0.034(4) 0.002(4)
C37 0.018(2) 0.027(2) 0.0166(17) 0.0045(15) 0.0074(16) 0.0045(18)
C38 0.020(2) 0.027(2) 0.0148(17) 0.0025(15) 0.0056(16) -0.0006(18)
C39 0.027(3) 0.0200(19) 0.0173(18) -0.0024(15) 0.0075(17) -0.0028(18)
C40 0.036(3) 0.0157(19) 0.024(2) -0.0001(15) 0.0060(19) -0.0019(19)
C401 0.056(4) 0.026(2) 0.046(3) 0.006(2) 0.021(3) 0.011(3)
F401 0.110(7) 0.014(3) 0.095(5) 0.029(3) 0.063(5) 0.023(4)
F402 0.073(5) 0.063(3) 0.130(6) -0.041(4) -0.051(5) 0.046(4)
F403 0.091(7) 0.077(5) 0.068(3) 0.033(4) 0.059(5) 0.058(6)
F404 0.110(7) 0.014(3) 0.095(5) 0.029(3) 0.063(5) 0.023(4)
F405 0.073(5) 0.063(3) 0.130(6) -0.041(4) -0.051(5) 0.046(4)
F406 0.091(7) 0.077(5) 0.068(3) 0.033(4) 0.059(5) 0.058(6)
C41 0.043(3) 0.023(2) 0.020(2) -0.0001(16) 0.010(2) -0.007(2)
C42 0.032(3) 0.033(2) 0.0195(19) 0.0026(17) 0.0125(19) -0.007(2)
C421 0.039(4) 0.048(3) 0.029(2) 0.004(2) 0.017(2) -0.007(3)
F421 0.083(3) 0.063(2) 0.057(2) -0.0025(18) 0.052(2) 0.008(2)
F422 0.092(4) 0.138(4) 0.043(2) 0.046(2) 0.047(2) 0.045(3)
F423 0.063(3) 0.123(4) 0.071(3) -0.031(3) 0.049(2) -0.035(3)
C43 0.023(3) 0.038(2) 0.0192(19) 0.0045(17) 0.0075(17) 0.003(2)
C44 0.017(2) 0.026(2) 0.0173(17) 0.0019(15) 0.0073(15) 0.0022(18)
C45 0.022(3) 0.0197(19) 0.0195(18) 0.0039(15) 0.0060(16) -0.0021(18)
C46 0.020(3) 0.023(2) 0.0209(19) 0.0047(15) 0.0044(16) -0.0004(18)
C461 0.043(4) 0.027(2) 0.028(2) 0.0070(18) -0.007(2) -0.001(2)
F461 0.057(2) 0.0218(13) 0.0320(14) 0.0076(11) 0.0031(14) 0.0030(14)
F462 0.032(2) 0.065(3) 0.136(4) 0.056(3) -0.004(2) 0.007(2)
F463 0.173(5) 0.045(2) 0.0244(16) -0.0078(14) -0.029(2) 0.052(3)
C47 0.033(3) 0.029(2) 0.024(2) -0.0001(17) 0.0027(19) 0.011(2)
C48 0.042(3) 0.041(3) 0.022(2) -0.0027(19) 0.002(2) 0.018(3)
C481 0.092(6) 0.060(4) 0.033(3) -0.010(3) -0.011(3) 0.045(4)
F481 0.142(5) 0.078(3) 0.048(2) -0.035(2) -0.033(2) 0.065(3)
F482 0.104(5) 0.144(5) 0.080(3) -0.065(3) -0.059(3) 0.062(4)
F483 0.251(9) 0.114(4) 0.0184(18) -0.006(2) 0.023(3) -0.012(5)
C49 0.033(3) 0.033(2) 0.021(2) 0.0008(17) 0.0018(18) 0.015(2)

loop_
_atom_type_symbol
_atom_type_description
_atom_type_scat_dispersion_real
_atom_type_scat_dispersion_imag
_atom_type_scat_source
C C 0.0033 0.0016 'International Tables Vol C Tables 4.2.6.8 and 6.1.1.4'
H H 0.0000 0.0000 'International Tables Vol C Tables 4.2.6.8 and 6.1.1.4'
B B 0.0013 0.0007 'International Tables Vol C Tables 4.2.6.8 and 6.1.1.4'
F F 0.0171 0.0103 'International Tables Vol C Tables 4.2.6.8 and 6.1.1.4'
N N 0.0061 0.0033 'International Tables Vol C Tables 4.2.6.8 and 6.1.1.4'
O O 0.0106 0.0060 'International Tables Vol C Tables 4.2.6.8 and 6.1.1.4'
P P 0.1023 0.0942 'International Tables Vol C Tables 4.2.6.8 and 6.1.1.4'
Re Re -1.0185 7.2310 'International Tables Vol C Tables 4.2.6.8 and 6.1.1.4'

loop_
_geom_angle_atom_site_label_1
_geom_angle_atom_site_label_2
_geom_angle_atom_site_label_3
_geom_angle
_geom_angle_site_symmetry_1
_geom_angle_site_symmetry_3
_geom_angle_publ_flag
N1 Re1 C1 97.9(2) . . yes
N1 Re1 O2 168.71(16) . . yes
C1 Re1 O2 92.69(19) . . yes
N1 Re1 O3 111.79(17) . . yes
C1 Re1 O3 150.27(19) . . yes
O2 Re1 O3 57.64(15) . . yes
N1 Re1 P1 88.21(14) . . yes
C1 Re1 P1 95.48(15) . . yes
O2 Re1 P1 87.01(11) . . yes
O3 Re1 P1 85.75(11) . . yes
N1 Re1 P2 92.95(15) . . yes
C1 Re1 P2 95.20(15) . . yes
O2 Re1 P2 89.83(11) . . yes
O3 Re1 P2 83.65(11) . . yes
P1 Re1 P2 168.99(4) . . yes
C11 P1 C14 104.4(3) . . yes
C11 P1 C8 111.8(3) . . yes
C14 P1 C8 103.6(3) . . yes
C11 P1 Re1 115.8(2) . . yes
C14 P1 Re1 112.4(2) . . yes
C8 P1 Re1 108.18(19) . . yes
C20 P2 C17 113.1(3) . . yes
C20 P2 C23 103.7(3) . . yes
C17 P2 C23 103.3(3) . . yes
C20 P2 Re1 111.4(2) . . yes
C17 P2 Re1 109.01(19) . . yes
C23 P2 Re1 116.1(2) . . yes
O1 N1 Re1 174.8(4) . . yes
O4 N2 O2 127.6(8) . . yes
O4 N2 O3 121.5(8) . . yes
O2 N2 O3 110.5(4) . . yes
N2 O2 Re1 98.2(3) . . yes
N2 O3 Re1 93.6(3) . . yes
C2 C1 Re1 142.1(4) . . yes
C2 C1 H1 109.0 . . yes
Re1 C1 H1 109.0 . . yes
C3 C2 C7 116.4(5) . . yes
C3 C2 C1 123.7(5) . . yes
C7 C2 C1 119.8(5) . . yes
C4 C3 C2 121.0(5) . . yes
C4 C3 H3 119.5 . . yes
C2 C3 H3 119.5 . . yes
C3 C4 C5 119.8(6) . . yes
C3 C4 H4 120.1 . . yes
C5 C4 H4 120.1 . . yes
C6 C5 C4 121.0(6) . . yes
C6 C5 H5 119.5 . . yes
C4 C5 H5 119.5 . . yes
C7 C6 C5 119.0(5) . . yes
C7 C6 H6 120.5 . . yes
C5 C6 H6 120.5 . . yes
C6 C7 C2 122.8(6) . . yes
C6 C7 H7 118.6 . . yes
C2 C7 H7 118.6 . . yes
C10 C8 C9 110.7(6) . . yes
C10 C8 P1 116.7(5) . . yes
C9 C8 P1 111.9(5) . . yes
C10 C8 H8 105.6 . . yes
C9 C8 H8 105.6 . . yes
P1 C8 H8 105.6 . . yes
C8 C9 H9A 109.5 . . yes
C8 C9 H9B 109.5 . . yes
H9A C9 H9B 109.5 . . yes
C8 C9 H9C 109.5 . . yes
H9A C9 H9C 109.5 . . yes
H9B C9 H9C 109.5 . . yes
C8 C10 H10A 109.5 . . yes
C8 C10 H10B 109.5 . . yes
H10A C10 H10B 109.5 . . yes
C8 C10 H10C 109.5 . . yes
H10A C10 H10C 109.5 . . yes
H10B C10 H10C 109.5 . . yes
C12 C11 C13 111.7(5) . . yes
C12 C11 P1 116.0(4) . . yes
C13 C11 P1 111.1(5) . . yes
C12 C11 H11 105.7 . . yes
C13 C11 H11 105.7 . . yes
P1 C11 H11 105.7 . . yes
C11 C12 H12A 109.5 . . yes
C11 C12 H12B 109.5 . . yes
H12A C12 H12B 109.5 . . yes
C11 C12 H12C 109.5 . . yes
H12A C12 H12C 109.5 . . yes
H12B C12 H12C 109.5 . . yes
C11 C13 H13A 109.5 . . yes
C11 C13 H13B 109.5 . . yes
H13A C13 H13B 109.5 . . yes
C11 C13 H13C 109.5 . . yes
H13A C13 H13C 109.5 . . yes
H13B C13 H13C 109.5 . . yes
C15 C14 C16 110.0(5) . . yes
C15 C14 P1 115.5(5) . . yes
C16 C14 P1 110.9(4) . . yes
C15 C14 H14 106.6 . . yes
C16 C14 H14 106.6 . . yes
P1 C14 H14 106.6 . . yes
C14 C15 H15A 109.5 . . yes
C14 C15 H15B 109.5 . . yes
H15A C15 H15B 109.5 . . yes
C14 C15 H15C 109.5 . . yes
H15A C15 H15C 109.5 . . yes
H15B C15 H15C 109.5 . . yes
C14 C16 H16A 109.5 . . yes
C14 C16 H16B 109.5 . . yes
H16A C16 H16B 109.5 . . yes
C14 C16 H16C 109.5 . . yes
H16A C16 H16C 109.5 . . yes
H16B C16 H16C 109.5 . . yes
C19 C17 C18 110.1(4) . . yes
C19 C17 P2 117.5(4) . . yes
C18 C17 P2 112.4(4) . . yes
C19 C17 H17 105.3 . . yes
C18 C17 H17 105.3 . . yes
P2 C17 H17 105.3 . . yes
C17 C18 H18A 109.5 . . yes
C17 C18 H18B 109.5 . . yes
H18A C18 H18B 109.5 . . yes
C17 C18 H18C 109.5 . . yes
H18A C18 H18C 109.5 . . yes
H18B C18 H18C 109.5 . . yes
C17 C19 H19A 109.5 . . yes
C17 C19 H19B 109.5 . . yes
H19A C19 H19B 109.5 . . yes
C17 C19 H19C 109.5 . . yes
H19A C19 H19C 109.5 . . yes
H19B C19 H19C 109.5 . . yes
C22 C20 C21 112.7(6) . . yes
C22 C20 P2 115.6(5) . . yes
C21 C20 P2 113.7(4) . . yes
C22 C20 H20 104.4 . . yes
C21 C20 H20 104.4 . . yes
P2 C20 H20 104.4 . . yes
C20 C21 H21A 109.5 . . yes
C20 C21 H21B 109.5 . . yes
H21A C21 H21B 109.5 . . yes
C20 C21 H21C 109.5 . . yes
H21A C21 H21C 109.5 . . yes
H21B C21 H21C 109.5 . . yes
C20 C22 H22A 109.5 . . yes
C20 C22 H22B 109.5 . . yes
H22A C22 H22B 109.5 . . yes
C20 C22 H22C 109.5 . . yes
H22A C22 H22C 109.5 . . yes
H22B C22 H22C 109.5 . . yes
C25 C23 C24 111.8(6) . . yes
C25 C23 P2 115.3(5) . . yes
C24 C23 P2 109.1(5) . . yes
C25 C23 H23 106.7 . . yes
C24 C23 H23 106.7 . . yes
P2 C23 H23 106.7 . . yes
C23 C24 H24A 109.5 . . yes
C23 C24 H24B 109.5 . . yes
H24A C24 H24B 109.5 . . yes
C23 C24 H24C 109.5 . . yes
H24A C24 H24C 109.5 . . yes
H24B C24 H24C 109.5 . . yes
C23 C25 H25A 109.5 . . yes
C23 C25 H25B 109.5 . . yes
H25A C25 H25B 109.5 . . yes
C23 C25 H25C 109.5 . . yes
H25A C25 H25C 109.5 . . yes
H25B C25 H25C 109.5 . . yes
C32 B1 C26 111.6(3) . . yes
C32 B1 C44 102.9(4) . . yes
C26 B1 C44 112.2(3) . . yes
C32 B1 C38 112.8(3) . . yes
C26 B1 C38 105.9(4) . . yes
C44 B1 C38 111.5(3) . . yes
C27 C26 C31 115.4(4) . . yes
C27 C26 B1 120.8(3) . . yes
C31 C26 B1 123.7(4) . . yes
C28 C27 C26 122.8(4) . . yes
C28 C27 H27 118.6 . . yes
C26 C27 H27 118.6 . . yes
C29 C28 C27 120.7(4) . . yes
C29 C28 C281 119.1(4) . . yes
C27 C28 C281 120.2(4) . . yes
F281 C281 F283 106.4(4) . . yes
F281 C281 F282 106.4(4) . . yes
F283 C281 F282 106.7(4) . . yes
F281 C281 C28 111.9(4) . . yes
F283 C281 C28 112.6(4) . . yes
F282 C281 C28 112.4(4) . . yes
C28 C29 C30 118.0(4) . . yes
C28 C29 H29 121.0 . . yes
C30 C29 H29 121.0 . . yes
C29 C30 C31 121.5(4) . . yes
C29 C30 C301 118.7(4) . . yes
C31 C30 C301 119.8(5) . . yes
F301 C301 F303 107.3(5) . . yes
F301 C301 F302 107.5(5) . . yes
F303 C301 F302 105.4(5) . . yes
F301 C301 C30 112.1(5) . . yes
F303 C301 C30 110.9(5) . . yes
F302 C301 C30 113.1(5) . . yes
C30 C31 C26 121.5(4) . . yes
C30 C31 H31 119.2 . . yes
C26 C31 H31 119.2 . . yes
C37 C32 C33 115.7(4) . . yes
C37 C32 B1 123.8(3) . . yes
C33 C32 B1 120.2(4) . . yes
C34 C33 C32 122.0(4) . . yes
C34 C33 H33 119.0 . . yes
C32 C33 H33 119.0 . . yes
C35 C34 C33 121.4(4) . . yes
C35 C34 C341 120.9(4) . . yes
C33 C34 C341 117.7(4) . . yes
F343 C341 F342 106.9(4) . . yes
F343 C341 F341 108.9(4) . . yes
F342 C341 F341 104.3(4) . . yes
F343 C341 C34 112.4(4) . . yes
F342 C341 C34 112.6(4) . . yes
F341 C341 C34 111.3(4) . . yes
C34 C35 C36 118.0(4) . . yes
C34 C35 H35 121.0 . . yes
C36 C35 H35 121.0 . . yes
C37 C36 C35 120.8(4) . . yes
C37 C36 C361 119.6(4) . . yes
C35 C36 C361 119.6(4) . . yes
F362 C361 F366 51.0(10) . . yes
F362 C361 F361 118.0(7) . . yes
F366 C361 F361 122.2(10) . . yes
F362 C361 F363 99.7(7) . . yes
F366 C361 F363 49.7(11) . . yes
F361 C361 F363 93.6(6) . . yes
F362 C361 C36 116.3(5) . . yes
F366 C361 C36 117.5(9) . . yes
F361 C361 C36 115.9(4) . . yes
F363 C361 C36 108.2(5) . . yes
F362 C361 F365 46.9(8) . . yes
F366 C361 F365 96.7(12) . . yes
F361 C361 F365 86.6(8) . . yes
F363 C361 F365 139.3(9) . . yes
C36 C361 F365 108.1(8) . . yes
C36 C37 C32 122.1(4) . . yes
C36 C37 H37 118.9 . . yes
C32 C37 H37 118.9 . . yes
C39 C38 C43 115.9(4) . . yes
C39 C38 B1 121.9(3) . . yes
C43 C38 B1 122.1(4) . . yes
C40 C39 C38 121.8(4) . . yes
C40 C39 H39 119.1 . . yes
C38 C39 H39 119.1 . . yes
C41 C40 C39 121.1(4) . . yes
C41 C40 C401 119.2(4) . . yes
C39 C40 C401 119.7(4) . . yes
F404 C401 F405 112.6(16) . . yes
F404 C401 F403 124.3(10) . . yes
F405 C401 F403 53.7(10) . . yes
F404 C401 F406 115.2(11) . . yes
F405 C401 F406 91.5(12) . . yes
F403 C401 F406 37.9(7) . . yes
F404 C401 F401 30.5(11) . . yes
F405 C401 F401 129.6(10) . . yes
F403 C401 F401 110.2(6) . . yes
F406 C401 F401 87.8(9) . . yes
F404 C401 F402 70.5(12) . . yes
F405 C401 F402 49.9(12) . . yes
F403 C401 F402 99.2(7) . . yes
F406 C401 F402 134.2(9) . . yes
F401 C401 F402 98.9(7) . . yes
F404 C401 C40 116.1(10) . . yes
F405 C401 C40 112.8(8) . . yes
F403 C401 C40 118.5(5) . . yes
F406 C401 C40 106.0(8) . . yes
F401 C401 C40 115.8(6) . . yes
F402 C401 C40 111.2(5) . . yes
C42 C41 C40 118.2(4) . . yes
C42 C41 H41 120.9 . . yes
C40 C41 H41 120.9 . . yes
C41 C42 C43 120.7(4) . . yes
C41 C42 C421 119.4(4) . . yes
C43 C42 C421 119.8(5) . . yes
F422 C421 F423 106.7(5) . . yes
F422 C421 F421 106.5(5) . . yes
F423 C421 F421 104.5(5) . . yes
F422 C421 C42 113.1(5) . . yes
F423 C421 C42 112.1(4) . . yes
F421 C421 C42 113.3(4) . . yes
C42 C43 C38 122.1(4) . . yes
C42 C43 H43 119.0 . . yes
C38 C43 H43 119.0 . . yes
C49 C44 C45 115.3(4) . . yes
C49 C44 B1 121.3(4) . . yes
C45 C44 B1 123.0(4) . . yes
C46 C45 C44 122.2(4) . . yes
C46 C45 H45 118.9 . . yes
C44 C45 H45 118.9 . . yes
C47 C46 C45 121.4(4) . . yes
C47 C46 C461 117.6(4) . . yes
C45 C46 C461 121.0(4) . . yes
F463 C461 F461 107.3(4) . . yes
F463 C461 F462 107.1(5) . . yes
F461 C461 F462 103.1(4) . . yes
F463 C461 C46 113.5(4) . . yes
F461 C461 C46 113.1(4) . . yes
F462 C461 C46 112.0(4) . . yes
C46 C47 C48 117.7(4) . . yes
C46 C47 H47 121.2 . . yes
C48 C47 H47 121.2 . . yes
C47 C48 C49 120.7(4) . . yes
C47 C48 C481 119.9(4) . . yes
C49 C48 C481 119.4(4) . . yes
F483 C481 F481 110.4(6) . . yes
F483 C481 F482 103.7(6) . . yes
F481 C481 F482 104.2(7) . . yes
F483 C481 C48 112.4(7) . . yes
F481 C481 C48 114.2(5) . . yes
F482 C481 C48 111.1(6) . . yes
C44 C49 C48 122.6(4) . . yes
C44 C49 H49 118.7 . . yes
C48 C49 H49 118.7 . . yes

loop_
_geom_bond_atom_site_label_1
_geom_bond_atom_site_label_2
_geom_bond_distance
_geom_bond_site_symmetry_2
_geom_bond_publ_flag
Re1 N1 1.762(4) . yes
Re1 C1 1.916(5) . yes
Re1 O2 2.167(4) . yes
Re1 O3 2.260(4) . yes
Re1 P1 2.5146(14) . yes
Re1 P2 2.5378(14) . yes
P1 C11 1.843(6) . yes
P1 C14 1.864(5) . yes
P1 C8 1.883(7) . yes
P2 C20 1.834(6) . yes
P2 C17 1.861(5) . yes
P2 C23 1.866(6) . yes
N1 O1 1.179(5) . yes
N2 O4 1.155(10) . yes
N2 O2 1.296(7) . yes
N2 O3 1.304(7) . yes
C1 C2 1.438(7) . yes
C1 H1 0.9500 . yes
C2 C3 1.413(7) . yes
C2 C7 1.428(7) . yes
C3 C4 1.383(8) . yes
C3 H3 0.9500 . yes
C4 C5 1.404(9) . yes
C4 H4 0.9500 . yes
C5 C6 1.376(10) . yes
C5 H5 0.9500 . yes
C6 C7 1.369(8) . yes
C6 H6 0.9500 . yes
C7 H7 0.9500 . yes
C8 C10 1.512(9) . yes
C8 C9 1.525(8) . yes
C8 H8 1.0000 . yes
C9 H9A 0.9800 . yes
C9 H9B 0.9800 . yes
C9 H9C 0.9800 . yes
C10 H10A 0.9800 . yes
C10 H10B 0.9800 . yes
C10 H10C 0.9800 . yes
C11 C12 1.518(9) . yes
C11 C13 1.561(9) . yes
C11 H11 1.0000 . yes
C12 H12A 0.9800 . yes
C12 H12B 0.9800 . yes
C12 H12C 0.9800 . yes
C13 H13A 0.9800 . yes
C13 H13B 0.9800 . yes
C13 H13C 0.9800 . yes
C14 C15 1.534(9) . yes
C14 C16 1.542(9) . yes
C14 H14 1.0000 . yes
C15 H15A 0.9800 . yes
C15 H15B 0.9800 . yes
C15 H15C 0.9800 . yes
C16 H16A 0.9800 . yes
C16 H16B 0.9800 . yes
C16 H16C 0.9800 . yes
C17 C19 1.517(7) . yes
C17 C18 1.534(8) . yes
C17 H17 1.0000 . yes
C18 H18A 0.9800 . yes
C18 H18B 0.9800 . yes
C18 H18C 0.9800 . yes
C19 H19A 0.9800 . yes
C19 H19B 0.9800 . yes
C19 H19C 0.9800 . yes
C20 C22 1.486(10) . yes
C20 C21 1.526(9) . yes
C20 H20 1.0000 . yes
C21 H21A 0.9800 . yes
C21 H21B 0.9800 . yes
C21 H21C 0.9800 . yes
C22 H22A 0.9800 . yes
C22 H22B 0.9800 . yes
C22 H22C 0.9800 . yes
C23 C25 1.513(10) . yes
C23 C24 1.548(10) . yes
C23 H23 1.0000 . yes
C24 H24A 0.9800 . yes
C24 H24B 0.9800 . yes
C24 H24C 0.9800 . yes
C25 H25A 0.9800 . yes
C25 H25B 0.9800 . yes
C25 H25C 0.9800 . yes
B1 C32 1.637(7) . yes
B1 C26 1.646(7) . yes
B1 C44 1.646(6) . yes
B1 C38 1.649(6) . yes
C26 C27 1.405(7) . yes
C26 C31 1.413(6) . yes
C27 C28 1.396(6) . yes
C27 H27 0.9500 . yes
C28 C29 1.386(6) . yes
C28 C281 1.492(7) . yes
C281 F281 1.339(5) . yes
C281 F283 1.343(6) . yes
C281 F282 1.349(6) . yes
C29 C30 1.390(7) . yes
C29 H29 0.9500 . yes
C30 C31 1.399(7) . yes
C30 C301 1.514(6) . yes
C301 F301 1.340(7) . yes
C301 F303 1.341(6) . yes
C301 F302 1.344(7) . yes
C31 H31 0.9500 . yes
C32 C37 1.401(6) . yes
C32 C33 1.412(5) . yes
C33 C34 1.388(7) . yes
C33 H33 0.9500 . yes
C34 C35 1.371(7) . yes
C34 C341 1.514(5) . yes
C341 F343 1.325(6) . yes
C341 F342 1.332(7) . yes
C341 F341 1.346(5) . yes
C35 C36 1.403(6) . yes
C35 H35 0.9500 . yes
C36 C37 1.388(6) . yes
C36 C361 1.484(7) . yes
C361 F362 1.228(8) . yes
C361 F366 1.277(19) . yes
C361 F361 1.282(6) . yes
C361 F363 1.441(9) . yes
C361 F365 1.51(3) . yes
C37 H37 0.9500 . yes
C38 C39 1.400(6) . yes
C38 C43 1.405(6) . yes
C39 C40 1.398(6) . yes
C39 H39 0.9500 . yes
C40 C41 1.386(7) . yes
C40 C401 1.494(7) . yes
C401 F404 1.121(17) . yes
C401 F405 1.17(2) . yes
C401 F403 1.305(8) . yes
C401 F406 1.34(2) . yes
C401 F401 1.364(7) . yes
C401 F402 1.407(10) . yes
C41 C42 1.381(7) . yes
C41 H41 0.9500 . yes
C42 C43 1.400(6) . yes
C42 C421 1.509(7) . yes
C421 F422 1.316(6) . yes
C421 F423 1.323(7) . yes
C421 F421 1.330(7) . yes
C43 H43 0.9500 . yes
C44 C49 1.398(6) . yes
C44 C45 1.402(6) . yes
C45 C46 1.394(6) . yes
C45 H45 0.9500 . yes
C46 C47 1.383(6) . yes
C46 C461 1.502(6) . yes
C461 F463 1.311(6) . yes
C461 F461 1.329(6) . yes
C461 F462 1.350(7) . yes
C47 C48 1.385(6) . yes
C47 H47 0.9500 . yes
C48 C49 1.399(6) . yes
C48 C481 1.519(8) . yes
C481 F483 1.277(9) . yes
C481 F481 1.296(7) . yes
C481 F482 1.353(10) . yes
C49 H49 0.9500 . yes

loop_
_geom_torsion_atom_site_label_1
_geom_torsion_atom_site_label_2
_geom_torsion_atom_site_label_3
_geom_torsion_atom_site_label_4
_geom_torsion
_geom_torsion_site_symmetry_1
_geom_torsion_site_symmetry_2
_geom_torsion_site_symmetry_3
_geom_torsion_site_symmetry_4
_geom_torsion_publ_flag
N1 Re1 P1 C11 -167.8(3) . . . . yes
C1 Re1 P1 C11 -70.0(3) . . . . yes
O2 Re1 P1 C11 22.4(3) . . . . yes
O3 Re1 P1 C11 80.2(3) . . . . yes
P2 Re1 P1 C11 95.9(3) . . . . yes
N1 Re1 P1 C14 72.3(3) . . . . yes
C1 Re1 P1 C14 170.1(3) . . . . yes
O2 Re1 P1 C14 -97.5(3) . . . . yes
O3 Re1 P1 C14 -39.7(3) . . . . yes
P2 Re1 P1 C14 -23.9(4) . . . . yes
N1 Re1 P1 C8 -41.5(2) . . . . yes
C1 Re1 P1 C8 56.3(3) . . . . yes
O2 Re1 P1 C8 148.7(2) . . . . yes
O3 Re1 P1 C8 -153.5(2) . . . . yes
P2 Re1 P1 C8 -137.8(3) . . . . yes
N1 Re1 P2 C20 -72.1(3) . . . . yes
C1 Re1 P2 C20 -170.4(3) . . . . yes
O2 Re1 P2 C20 96.9(3) . . . . yes
O3 Re1 P2 C20 39.5(3) . . . . yes
P1 Re1 P2 C20 23.7(4) . . . . yes
N1 Re1 P2 C17 53.4(2) . . . . yes
C1 Re1 P2 C17 -44.9(2) . . . . yes
O2 Re1 P2 C17 -137.6(2) . . . . yes
O3 Re1 P2 C17 165.0(2) . . . . yes
P1 Re1 P2 C17 149.2(3) . . . . yes
N1 Re1 P2 C23 169.5(3) . . . . yes
C1 Re1 P2 C23 71.3(3) . . . . yes
O2 Re1 P2 C23 -21.4(3) . . . . yes
O3 Re1 P2 C23 -78.9(3) . . . . yes
P1 Re1 P2 C23 -94.7(3) . . . . yes
C1 Re1 N1 O1 -151(5) . . . . yes
O2 Re1 N1 O1 10(5) . . . . yes
O3 Re1 N1 O1 29(5) . . . . yes
P1 Re1 N1 O1 -55(5) . . . . yes
P2 Re1 N1 O1 114(5) . . . . yes
O4 N2 O2 Re1 -170.1(10) . . . . yes
O3 N2 O2 Re1 2.4(5) . . . . yes
N1 Re1 O2 N2 20.2(11) . . . . yes
C1 Re1 O2 N2 -179.3(4) . . . . yes
O3 Re1 O2 N2 -1.5(3) . . . . yes
P1 Re1 O2 N2 85.3(3) . . . . yes
P2 Re1 O2 N2 -84.1(3) . . . . yes
O4 N2 O3 Re1 170.8(9) . . . . yes
O2 N2 O3 Re1 -2.3(5) . . . . yes
N1 Re1 O3 N2 -174.0(3) . . . . yes
C1 Re1 O3 N2 6.0(5) . . . . yes
O2 Re1 O3 N2 1.5(3) . . . . yes
P1 Re1 O3 N2 -87.6(3) . . . . yes
P2 Re1 O3 N2 95.3(3) . . . . yes
N1 Re1 C1 C2 -0.8(6) . . . . yes
O2 Re1 C1 C2 -177.0(6) . . . . yes
O3 Re1 C1 C2 179.3(5) . . . . yes
P1 Re1 C1 C2 -89.7(6) . . . . yes
P2 Re1 C1 C2 93.0(6) . . . . yes
Re1 C1 C2 C3 -5.5(9) . . . . yes
Re1 C1 C2 C7 169.9(5) . . . . yes
C7 C2 C3 C4 0.2(8) . . . . yes
C1 C2 C3 C4 175.7(5) . . . . yes
C2 C3 C4 C5 -1.7(9) . . . . yes
C3 C4 C5 C6 2.1(9) . . . . yes
C4 C5 C6 C7 -0.8(9) . . . . yes
C5 C6 C7 C2 -0.9(9) . . . . yes
C3 C2 C7 C6 1.2(8) . . . . yes
C1 C2 C7 C6 -174.6(5) . . . . yes
C11 P1 C8 C10 -85.4(6) . . . . yes
C14 P1 C8 C10 26.5(6) . . . . yes
Re1 P1 C8 C10 146.0(5) . . . . yes
C11 P1 C8 C9 43.4(5) . . . . yes
C14 P1 C8 C9 155.3(4) . . . . yes
Re1 P1 C8 C9 -85.2(4) . . . . yes
C14 P1 C11 C12 172.6(5) . . . . yes
C8 P1 C11 C12 -76.0(6) . . . . yes
Re1 P1 C11 C12 48.4(6) . . . . yes
C14 P1 C11 C13 -58.5(5) . . . . yes
C8 P1 C11 C13 52.9(5) . . . . yes
Re1 P1 C11 C13 177.4(4) . . . . yes
C11 P1 C14 C15 -44.9(5) . . . . yes
C8 P1 C14 C15 -162.1(5) . . . . yes
Re1 P1 C14 C15 81.4(5) . . . . yes
C11 P1 C14 C16 -170.9(5) . . . . yes
C8 P1 C14 C16 72.0(5) . . . . yes
Re1 P1 C14 C16 -44.6(5) . . . . yes
C20 P2 C17 C19 -79.4(5) . . . . yes
C23 P2 C17 C19 32.1(5) . . . . yes
Re1 P2 C17 C19 156.1(4) . . . . yes
C20 P2 C17 C18 49.9(5) . . . . yes
C23 P2 C17 C18 161.4(5) . . . . yes
Re1 P2 C17 C18 -74.6(5) . . . . yes
C17 P2 C20 C22 -83.1(6) . . . . yes
C23 P2 C20 C22 165.6(5) . . . . yes
Re1 P2 C20 C22 40.1(6) . . . . yes
C17 P2 C20 C21 49.6(6) . . . . yes
C23 P2 C20 C21 -61.6(6) . . . . yes
Re1 P2 C20 C21 172.8(4) . . . . yes
C20 P2 C23 C25 -48.2(6) . . . . yes
C17 P2 C23 C25 -166.4(5) . . . . yes
Re1 P2 C23 C25 74.3(6) . . . . yes
C20 P2 C23 C24 -175.0(5) . . . . yes
C17 P2 C23 C24 66.8(5) . . . . yes
Re1 P2 C23 C24 -52.4(5) . . . . yes
C32 B1 C26 C27 157.5(4) . . . . yes
C44 B1 C26 C27 42.6(5) . . . . yes
C38 B1 C26 C27 -79.3(4) . . . . yes
C32 B1 C26 C31 -26.3(5) . . . . yes
C44 B1 C26 C31 -141.2(4) . . . . yes
C38 B1 C26 C31 96.9(4) . . . . yes
C31 C26 C27 C28 3.1(6) . . . . yes
B1 C26 C27 C28 179.6(4) . . . . yes
C26 C27 C28 C29 -1.2(6) . . . . yes
C26 C27 C28 C281 177.1(4) . . . . yes
C29 C28 C281 F281 92.8(5) . . . . yes
C27 C28 C281 F281 -85.6(5) . . . . yes
C29 C28 C281 F283 -27.0(6) . . . . yes
C27 C28 C281 F283 154.6(4) . . . . yes
C29 C28 C281 F282 -147.6(4) . . . . yes
C27 C28 C281 F282 34.0(6) . . . . yes
C27 C28 C29 C30 0.2(6) . . . . yes
C281 C28 C29 C30 -178.2(4) . . . . yes
C28 C29 C30 C31 -1.1(6) . . . . yes
C28 C29 C30 C301 -178.7(4) . . . . yes
C29 C30 C301 F301 -148.6(4) . . . . yes
C31 C30 C301 F301 33.9(7) . . . . yes
C29 C30 C301 F303 -28.5(7) . . . . yes
C31 C30 C301 F303 153.9(5) . . . . yes
C29 C30 C301 F302 89.7(6) . . . . yes
C31 C30 C301 F302 -87.9(6) . . . . yes
C29 C30 C31 C26 3.1(7) . . . . yes
C301 C30 C31 C26 -179.3(4) . . . . yes
C27 C26 C31 C30 -4.0(6) . . . . yes
B1 C26 C31 C30 179.7(4) . . . . yes
C26 B1 C32 C37 144.9(4) . . . . yes
C44 B1 C32 C37 -94.6(4) . . . . yes
C38 B1 C32 C37 25.7(6) . . . . yes
C26 B1 C32 C33 -41.9(5) . . . . yes
C44 B1 C32 C33 78.6(4) . . . . yes
C38 B1 C32 C33 -161.1(4) . . . . yes
C37 C32 C33 C34 -0.9(6) . . . . yes
B1 C32 C33 C34 -174.6(4) . . . . yes
C32 C33 C34 C35 -0.3(7) . . . . yes
C32 C33 C34 C341 -179.0(4) . . . . yes
C35 C34 C341 F343 3.5(6) . . . . yes
C33 C34 C341 F343 -177.9(4) . . . . yes
C35 C34 C341 F342 -117.3(5) . . . . yes
C33 C34 C341 F342 61.3(5) . . . . yes
C35 C34 C341 F341 125.9(5) . . . . yes
C33 C34 C341 F341 -55.4(6) . . . . yes
C33 C34 C35 C36 1.3(7) . . . . yes
C341 C34 C35 C36 179.9(4) . . . . yes
C34 C35 C36 C37 -1.1(7) . . . . yes
C34 C35 C36 C361 179.1(5) . . . . yes
C37 C36 C361 F362 52.8(10) . . . . yes
C35 C36 C361 F362 -127.4(9) . . . . yes
C37 C36 C361 F366 -4.9(15) . . . . yes
C35 C36 C361 F366 174.9(14) . . . . yes
C37 C36 C361 F361 -161.9(5) . . . . yes
C35 C36 C361 F361 18.0(8) . . . . yes
C37 C36 C361 F363 -58.3(7) . . . . yes
C35 C36 C361 F363 121.5(6) . . . . yes
C37 C36 C361 F365 103.0(9) . . . . yes
C35 C36 C361 F365 -77.1(9) . . . . yes
C35 C36 C37 C32 -0.2(7) . . . . yes
C361 C36 C37 C32 179.7(5) . . . . yes
C33 C32 C37 C36 1.1(6) . . . . yes
B1 C32 C37 C36 174.6(4) . . . . yes
C32 B1 C38 C39 39.2(6) . . . . yes
C26 B1 C38 C39 -83.2(5) . . . . yes
C44 B1 C38 C39 154.5(4) . . . . yes
C32 B1 C38 C43 -144.5(4) . . . . yes
C26 B1 C38 C43 93.1(5) . . . . yes
C44 B1 C38 C43 -29.3(6) . . . . yes
C43 C38 C39 C40 3.2(7) . . . . yes
B1 C38 C39 C40 179.6(4) . . . . yes
C38 C39 C40 C41 -1.9(7) . . . . yes
C38 C39 C40 C401 176.9(5) . . . . yes
C41 C40 C401 F404 3.7(14) . . . . yes
C39 C40 C401 F404 -175.1(13) . . . . yes
C41 C40 C401 F405 135.7(13) . . . . yes
C39 C40 C401 F405 -43.1(15) . . . . yes
C41 C40 C401 F403 -164.5(7) . . . . yes
C39 C40 C401 F403 16.7(10) . . . . yes
C41 C40 C401 F406 -125.7(9) . . . . yes
C39 C40 C401 F406 55.5(10) . . . . yes
C41 C40 C401 F401 -30.3(8) . . . . yes
C39 C40 C401 F401 150.9(6) . . . . yes
C41 C40 C401 F402 81.6(8) . . . . yes
C39 C40 C401 F402 -97.2(7) . . . . yes
C39 C40 C41 C42 -0.7(7) . . . . yes
C401 C40 C41 C42 -179.5(5) . . . . yes
C40 C41 C42 C43 1.8(8) . . . . yes
C40 C41 C42 C421 -177.6(5) . . . . yes
C41 C42 C421 F422 -25.6(8) . . . . yes
C43 C42 C421 F422 155.0(5) . . . . yes
C41 C42 C421 F423 95.0(6) . . . . yes
C43 C42 C421 F423 -84.4(6) . . . . yes
C41 C42 C421 F421 -147.0(5) . . . . yes
C43 C42 C421 F421 33.6(7) . . . . yes
C41 C42 C43 C38 -0.4(8) . . . . yes
C421 C42 C43 C38 179.1(5) . . . . yes
C39 C38 C43 C42 -2.1(7) . . . . yes
B1 C38 C43 C42 -178.5(4) . . . . yes
C32 B1 C44 C49 80.0(5) . . . . yes
C26 B1 C44 C49 -159.9(4) . . . . yes
C38 B1 C44 C49 -41.2(6) . . . . yes
C32 B1 C44 C45 -92.4(5) . . . . yes
C26 B1 C44 C45 27.7(6) . . . . yes
C38 B1 C44 C45 146.4(4) . . . . yes
C49 C44 C45 C46 2.3(7) . . . . yes
B1 C44 C45 C46 175.1(4) . . . . yes
C44 C45 C46 C47 1.0(7) . . . . yes
C44 C45 C46 C461 -179.4(5) . . . . yes
C47 C46 C461 F463 -162.5(5) . . . . yes
C45 C46 C461 F463 17.8(7) . . . . yes
C47 C46 C461 F461 -40.0(7) . . . . yes
C45 C46 C461 F461 140.4(5) . . . . yes
C47 C46 C461 F462 76.0(6) . . . . yes
C45 C46 C461 F462 -103.6(6) . . . . yes
C45 C46 C47 C48 -3.5(8) . . . . yes
C461 C46 C47 C48 176.8(5) . . . . yes
C46 C47 C48 C49 2.6(8) . . . . yes
C46 C47 C48 C481 -175.4(6) . . . . yes
C47 C48 C481 F483 -119.5(7) . . . . yes
C49 C48 C481 F483 62.4(9) . . . . yes
C47 C48 C481 F481 7.2(11) . . . . yes
C49 C48 C481 F481 -170.8(7) . . . . yes
C47 C48 C481 F482 124.8(6) . . . . yes
C49 C48 C481 F482 -53.3(9) . . . . yes
C45 C44 C49 C48 -3.3(7) . . . . yes
B1 C44 C49 C48 -176.2(5) . . . . yes
C47 C48 C49 C44 0.8(9) . . . . yes
C481 C48 C49 C44 178.9(6) . . . . yes
